data_4115128
loop_
_publ_author_name
'Jerry L. Atwood'
'Agnieszka Szumna'

_publ_section_title
;
 Hydrogen Bonds Seal Single-Molecule Capsules
;
_journal_name_full 'Journal of the American Chemical Society'
_journal_page_first 10646
_journal_page_last 10647
_journal_paper_doi 10.1021/ja027191l
_journal_volume 124
_journal_year 2002
_chemical_formula_sum 'C82 H100 Cl2.39 N9 O14'
_chemical_formula_weight 1520.44
_chemical_name_systematic
; 
 ? 
;
_space_group_IT_number 13
_symmetry_cell_setting monoclinic
_symmetry_space_group_name_Hall '-P 2yac'
_symmetry_space_group_name_H-M 'P 1 2/n 1'
_atom_sites_solution_hydrogens geom
_atom_sites_solution_primary direct
_atom_sites_solution_secondary difmap
_audit_creation_method SHELXL-97
_cell_angle_alpha 90.00
_cell_angle_beta 100.137(3)
_cell_angle_gamma 90.00
_cell_formula_units_Z 2
_cell_length_a 13.171(2)
_cell_length_b 20.108(3)
_cell_length_c 15.371(2)
_cell_measurement_reflns_used 999
_cell_measurement_temperature 173(2)
_cell_volume 4007.3(10)
_computing_cell_refinement 'Bruker XSCANS'
_computing_data_collection 'Bruker XSCANS'
_computing_data_reduction 'Bruker SHELXTL'
_computing_molecular_graphics XSeed
_computing_structure_refinement 'SHELXL-97 (Sheldrick, 1997)'
_computing_structure_solution 'SHELXS-97 (Sheldrick, 1990)'
_diffrn_ambient_temperature 173(2)
_diffrn_measured_fraction_theta_full 0.994
_diffrn_measured_fraction_theta_max 0.994
_diffrn_measurement_device_type 'Bruker P4'
_diffrn_measurement_method '\w scans'
_diffrn_radiation_monochromator graphite
_diffrn_radiation_source 'fine-focus sealed tube'
_diffrn_radiation_type MoK\a
_diffrn_radiation_wavelength 0.71073
_diffrn_reflns_av_R_equivalents 0.0727
_diffrn_reflns_av_sigmaI/netI 0.0936
_diffrn_reflns_limit_h_max 11
_diffrn_reflns_limit_h_min -15
_diffrn_reflns_limit_k_max 18
_diffrn_reflns_limit_k_min -23
_diffrn_reflns_limit_l_max 17
_diffrn_reflns_limit_l_min -16
_diffrn_reflns_number 19266
_diffrn_reflns_theta_full 24.04
_diffrn_reflns_theta_max 24.04
_diffrn_reflns_theta_min 1.68
_exptl_absorpt_coefficient_mu 0.163
_exptl_absorpt_correction_T_max 0.99
_exptl_absorpt_correction_T_min 0.72
_exptl_absorpt_correction_type multi-scan
_exptl_crystal_colour colorless
_exptl_crystal_density_diffrn 1.260
_exptl_crystal_description plate
_exptl_crystal_F_000 1615
_exptl_crystal_size_max 0.35
_exptl_crystal_size_mid 0.35
_exptl_crystal_size_min 0.05
_refine_diff_density_max 1.378
_refine_diff_density_min -0.450
_refine_diff_density_rms 0.100
_refine_ls_extinction_method none
_refine_ls_goodness_of_fit_ref 1.037
_refine_ls_hydrogen_treatment mixed
_refine_ls_matrix_type full
_refine_ls_number_parameters 485
_refine_ls_number_reflns 6285
_refine_ls_number_restraints 15
_refine_ls_restrained_S_all 1.037
_refine_ls_R_factor_all 0.1799
_refine_ls_R_factor_gt 0.0926
_refine_ls_shift/su_max 0.924
_refine_ls_shift/su_mean 0.016
_refine_ls_structure_factor_coef Fsqd
_refine_ls_weighting_details 'calc w=1/[\s^2^(Fo^2^)+(0.1952P)^2^+3.7489P] where P=(Fo^2^+2Fc^2^)/3'
_refine_ls_weighting_scheme calc
_refine_ls_wR_factor_gt 0.2594
_refine_ls_wR_factor_ref 0.3359
_reflns_number_gt 3142
_reflns_number_total 6285
_reflns_threshold_expression >2sigma(I)
_cod_data_source_file ja027191l_s1_2.cif
_cod_data_source_block 4xTMACl(II)
_cod_original_cell_volume 4007.4(10)
_cod_database_code 4115128

loop_
_symmetry_equiv_pos_as_xyz
'x, y, z'
'-x+1/2, y, -z+1/2'
'-x, -y, -z'
'x-1/2, -y, z-1/2'

loop_
_atom_site_label
_atom_site_type_symbol
_atom_site_fract_x
_atom_site_fract_y
_atom_site_fract_z
_atom_site_U_iso_or_equiv
_atom_site_adp_type
_atom_site_occupancy
_atom_site_symmetry_multiplicity
_atom_site_calc_flag
_atom_site_refinement_flags
_atom_site_disorder_assembly
_atom_site_disorder_group
Cl1 Cl -0.2500 0.59988(12) 0.7500 0.0602(8) Uani 1 2 d S . .
O1 O -0.5821(3) 0.33796(18) 0.8653(3) 0.0357(10) Uani 1 1 d . . .
N1 N -0.5471(4) 0.2447(2) 0.9645(4) 0.0428(13) Uani 1 1 d . . .
C1 C -0.4506(4) 0.4160(3) 0.8488(4) 0.0303(14) Uani 1 1 d . . .
O2 O -0.2653(4) 0.3305(2) 1.0688(3) 0.0452(13) Uani 1 1 d . . .
N2 N -0.4900(5) 0.0192(3) 0.7604(4) 0.0637(18) Uani 1 1 d . . .
H2 H -0.5430 0.0095 0.7189 0.076 Uiso 1 1 calc R . .
C2 C -0.4837(4) 0.3632(3) 0.8963(4) 0.0339(14) Uani 1 1 d . . .
O3 O -0.0557(3) 0.33810(19) 1.0580(3) 0.0405(11) Uani 1 1 d . . .
N3 N 0.0544(4) 0.2447(2) 1.0478(4) 0.0456(14) Uani 1 1 d . . .
C3 C -0.4214(4) 0.3347(3) 0.9692(4) 0.0350(14) Uani 1 1 d . . .
O4 O 0.1266(3) 0.32637(18) 0.8168(3) 0.0380(10) Uani 1 1 d . . .
H4 H 0.1315 0.3452 0.7690 0.046 Uiso 1 1 calc R . .
N4 N -0.2037(4) 0.0185(3) 0.9809(4) 0.0556(16) Uani 1 1 d . . .
H1 H -0.2390 0.0109 0.9277 0.067 Uiso 1 1 calc R . .
C4 C -0.3221(4) 0.3609(3) 0.9972(4) 0.0338(14) Uani 1 1 d . . .
O5 O -0.3305(5) -0.0145(4) 0.8223(5) 0.123(3) Uani 1 1 d . . .
N5 N -0.2500 0.2358(3) 0.7500 0.046(2) Uani 1 2 d S . .
C5 C -0.2865(4) 0.4147(3) 0.9533(4) 0.0350(15) Uani 1 1 d . . .
O6 O -0.1616(4) -0.0185(3) 1.1199(4) 0.0782(17) Uani 1 1 d . . .
C6 C -0.1797(4) 0.4446(3) 0.9865(4) 0.0328(14) Uani 1 1 d . . .
H6 H -0.1603 0.4318 1.0501 0.039 Uiso 1 1 calc R . .
O7 O -0.1712(12) 0.6925(5) 0.6195(9) 0.061(4) Uiso 0.47(2) 1 d P A 1
H7 H -0.1931 0.6652 0.6533 0.073 Uiso 0.47(2) 1 calc PR A 1
C7 C -0.0985(4) 0.4151(3) 0.9394(4) 0.0311(14) Uani 1 1 d . . .
C8 C -0.0381(4) 0.3611(3) 0.9766(4) 0.0342(15) Uani 1 1 d . . .
C9 C 0.0362(4) 0.3322(3) 0.9350(4) 0.0321(14) Uani 1 1 d . . .
C10 C 0.0523(4) 0.3581(3) 0.8551(4) 0.0331(15) Uani 1 1 d . . .
C11 C -0.0031(4) 0.4141(3) 0.8167(4) 0.0302(14) Uani 1 1 d . . .
C12 C 0.0208(4) 0.4449(3) 0.7319(4) 0.0337(15) Uani 1 1 d . . .
H12 H 0.0932 0.4323 0.7275 0.040 Uiso 1 1 calc R . .
C13 C -0.3513(4) 0.4401(3) 0.8793(4) 0.0330(14) Uani 1 1 d . . .
H13 H -0.3268 0.4757 0.8481 0.040 Uiso 1 1 calc R . .
C14 C -0.0784(4) 0.4394(3) 0.8598(4) 0.0319(15) Uani 1 1 d . . .
H14 H -0.1188 0.4755 0.8332 0.038 Uiso 1 1 calc R . .
C15 C -0.1817(4) 0.5212(3) 0.9836(4) 0.0379(15) Uani 1 1 d . . .
H15A H -0.1108 0.5382 1.0031 0.045 Uiso 1 1 calc R . .
H15B H -0.2052 0.5359 0.9219 0.045 Uiso 1 1 calc R . .
C16 C -0.2520(5) 0.5508(3) 1.0417(5) 0.0512(19) Uani 1 1 d . . .
H16A H -0.3238 0.5399 1.0171 0.077 Uiso 1 1 calc R . .
H16B H -0.2435 0.5992 1.0441 0.077 Uiso 1 1 calc R . .
H16C H -0.2341 0.5324 1.1015 0.077 Uiso 1 1 calc R . .
C17 C 0.0165(5) 0.5222(3) 0.7351(4) 0.0425(16) Uani 1 1 d . . .
H17A H -0.0557 0.5364 0.7337 0.051 Uiso 1 1 calc R . .
H17B H 0.0578 0.5379 0.7916 0.051 Uiso 1 1 calc R . .
C18 C 0.0569(6) 0.5543(3) 0.6592(5) 0.060(2) Uani 1 1 d . . .
H18A H 0.1288 0.5408 0.6608 0.091 Uiso 1 1 calc R . .
H18B H 0.0533 0.6028 0.6643 0.091 Uiso 1 1 calc R . .
H18C H 0.0150 0.5400 0.6032 0.091 Uiso 1 1 calc R . .
C19 C -0.4575(5) 0.2756(3) 1.0181(4) 0.0405(16) Uani 1 1 d . . .
H19A H -0.4010 0.2427 1.0314 0.049 Uiso 1 1 calc R . .
H19B H -0.4753 0.2908 1.0748 0.049 Uiso 1 1 calc R . .
C20 C -0.6193(4) 0.2947(3) 0.9288(5) 0.0448(16) Uani 1 1 d . . .
H20A H -0.6360 0.3222 0.9778 0.054 Uiso 1 1 calc R . .
H20B H -0.6838 0.2729 0.8996 0.054 Uiso 1 1 calc R . .
C21 C -0.5309(5) 0.1899(3) 0.9094(5) 0.0418(16) Uani 1 1 d . . .
C22 C -0.4680(5) 0.1382(3) 0.9477(5) 0.0510(18) Uani 1 1 d . . .
H22 H -0.4356 0.1415 1.0078 0.061 Uiso 1 1 calc R . .
C23 C -0.4516(5) 0.0814(3) 0.8990(5) 0.0544(19) Uani 1 1 d . . .
H23 H -0.4071 0.0471 0.9254 0.065 Uiso 1 1 calc R . .
C24 C -0.5007(6) 0.0759(3) 0.8124(5) 0.0549(19) Uani 1 1 d . . .
C25 C -0.5658(6) 0.1267(3) 0.7755(5) 0.059(2) Uani 1 1 d . . .
H25 H -0.6011 0.1228 0.7163 0.071 Uiso 1 1 calc R . .
C26 C -0.5800(5) 0.1831(3) 0.8241(5) 0.0495(18) Uani 1 1 d . . .
H26 H -0.6245 0.2174 0.7975 0.059 Uiso 1 1 calc R . .
C27 C -0.4081(7) -0.0217(4) 0.7668(6) 0.071(2) Uani 1 1 d . . .
C28 C -0.4146(7) -0.0773(4) 0.7036(6) 0.082(3) Uani 1 1 d . . .
H28A H -0.3477 -0.0831 0.6848 0.123 Uiso 1 1 calc R . .
H28B H -0.4675 -0.0676 0.6520 0.123 Uiso 1 1 calc R . .
H28C H -0.4327 -0.1182 0.7320 0.123 Uiso 1 1 calc R . .
C29 C 0.0997(5) 0.2736(3) 0.9753(5) 0.0455(17) Uani 1 1 d . . .
H29A H 0.1023 0.2394 0.9294 0.055 Uiso 1 1 calc R . .
H29B H 0.1711 0.2883 0.9981 0.055 Uiso 1 1 calc R . .
C30 C 0.0274(5) 0.2957(3) 1.1024(5) 0.0512(18) Uani 1 1 d . . .
H30A H 0.0889 0.3235 1.1232 0.061 Uiso 1 1 calc R . .
H30B H 0.0059 0.2754 1.1550 0.061 Uiso 1 1 calc R . .
C31 C -0.0157(5) 0.1906(3) 1.0273(4) 0.0434(17) Uani 1 1 d . . .
C32 C 0.0101(5) 0.1390(3) 0.9749(5) 0.0520(18) Uani 1 1 d . . .
H32 H 0.0704 0.1422 0.9491 0.062 Uiso 1 1 calc R . .
C33 C -0.0522(6) 0.0825(3) 0.9599(5) 0.0560(19) Uani 1 1 d . . .
H33 H -0.0330 0.0472 0.9250 0.067 Uiso 1 1 calc R . .
C34 C -0.1407(5) 0.0773(3) 0.9948(5) 0.0466(17) Uani 1 1 d . . .
C35 C -0.1675(5) 0.1292(3) 1.0442(5) 0.0536(19) Uani 1 1 d . . .
H35 H -0.2292 0.1263 1.0680 0.064 Uiso 1 1 calc R . .
C36 C -0.1065(5) 0.1863(3) 1.0604(5) 0.0518(18) Uani 1 1 d . . .
H36 H -0.1272 0.2219 1.0940 0.062 Uiso 1 1 calc R . .
C37 C -0.2109(6) -0.0247(3) 1.0443(6) 0.060(2) Uani 1 1 d . . .
C38 C -0.2842(6) -0.0812(4) 1.0197(7) 0.086(3) Uani 1 1 d . . .
H38A H -0.2574 -0.1211 1.0526 0.128 Uiso 1 1 calc R . .
H38B H -0.2917 -0.0898 0.9562 0.128 Uiso 1 1 calc R . .
H38C H -0.3516 -0.0697 1.0343 0.128 Uiso 1 1 calc R . .
C39A C -0.1627(7) 0.7573(4) 0.6600(6) 0.076(3) Uiso 0.47(2) 1 d P A 1
H39A H -0.1375 0.7527 0.7236 0.115 Uiso 0.47(2) 1 calc PR A 1
H39B H -0.2305 0.7788 0.6502 0.115 Uiso 0.47(2) 1 calc PR A 1
H39C H -0.1142 0.7844 0.6337 0.115 Uiso 0.47(2) 1 calc PR A 1
O7B O -0.1204(19) 0.6939(8) 0.6549(13) 0.114(6) Uiso 0.53(2) 1 d P A 2
H7B H -0.0812 0.6851 0.7028 0.137 Uiso 0.53(2) 1 calc PR A 2
H20 H -0.215(7) 0.343(4) 1.069(6) 0.08(3) Uiso 1 1 d . . .
C39B C -0.1627(7) 0.7573(4) 0.6600(6) 0.076(3) Uiso 0.53 1 d P A 2
H39D H -0.2335 0.7531 0.6708 0.115 Uiso 0.53(2) 1 calc PR A 2
H39E H -0.1629 0.7809 0.6042 0.115 Uiso 0.53(2) 1 calc PR A 2
H39F H -0.1212 0.7821 0.7085 0.115 Uiso 0.53(2) 1 calc PR A 2
Cl8 Cl -0.2500 0.0615(12) 0.2500 0.277(6) Uiso 0.430(12) 2 d SP . .
C40 C -0.3379(14) 0.2682(14) 0.743(2) 0.39(2) Uiso 1 1 d D . .
H40A H -0.3285 0.3076 0.7809 0.587 Uiso 1 1 calc R . .
H40B H -0.3902 0.2392 0.7609 0.587 Uiso 1 1 calc R . .
H40C H -0.3604 0.2820 0.6813 0.587 Uiso 1 1 calc R . .
C41 C -0.257(2) 0.1898(16) 0.6751(12) 0.47(3) Uiso 1 1 d D . .
H41A H -0.3099 0.2052 0.6266 0.698 Uiso 1 1 calc R . .
H41B H -0.2745 0.1452 0.6936 0.698 Uiso 1 1 calc R . .
H41C H -0.1900 0.1881 0.6552 0.698 Uiso 1 1 calc R . .
Cl2 Cl -0.1438(14) 0.1601(9) 0.3050(11) 0.275(10) Uiso 0.430(12) 1 d P . .

loop_
_atom_site_aniso_label
_atom_site_aniso_U_11
_atom_site_aniso_U_22
_atom_site_aniso_U_33
_atom_site_aniso_U_23
_atom_site_aniso_U_13
_atom_site_aniso_U_12
Cl1 0.0486(15) 0.0462(14) 0.0816(19) 0.000 0.0000(13) 0.000
O1 0.025(2) 0.031(2) 0.050(3) -0.0008(19) 0.0046(19) -0.0092(17)
N1 0.037(3) 0.033(3) 0.057(3) -0.001(3) 0.003(3) -0.007(2)
C1 0.025(3) 0.022(3) 0.044(4) -0.005(3) 0.004(3) 0.001(2)
O2 0.034(3) 0.043(3) 0.054(3) 0.008(2) -0.002(2) -0.007(2)
N2 0.057(4) 0.044(3) 0.081(4) -0.017(3) -0.015(3) 0.006(3)
C2 0.022(3) 0.028(3) 0.050(4) -0.008(3) 0.001(3) -0.005(2)
O3 0.031(2) 0.038(2) 0.048(3) 0.006(2) -0.007(2) -0.0003(18)
N3 0.036(3) 0.033(3) 0.064(4) 0.012(3) -0.002(3) 0.000(2)
C3 0.029(3) 0.024(3) 0.052(4) -0.004(3) 0.006(3) -0.008(3)
O4 0.029(2) 0.031(2) 0.053(3) 0.0062(19) 0.002(2) 0.0082(18)
N4 0.053(4) 0.039(3) 0.067(4) 0.002(3) -0.010(3) -0.012(3)
C4 0.024(3) 0.031(3) 0.043(4) 0.003(3) -0.005(3) -0.001(3)
O5 0.072(4) 0.156(7) 0.121(5) -0.074(5) -0.039(4) 0.048(4)
N5 0.033(4) 0.033(4) 0.068(5) 0.000 0.001(4) 0.000
C5 0.027(3) 0.025(3) 0.051(4) -0.006(3) 0.000(3) -0.001(2)
O6 0.072(4) 0.065(4) 0.087(4) 0.025(3) -0.016(3) -0.010(3)
C6 0.023(3) 0.029(3) 0.044(4) -0.001(3) 0.000(3) -0.005(2)
C7 0.021(3) 0.021(3) 0.047(4) -0.003(3) -0.005(3) -0.003(2)
C8 0.024(3) 0.028(3) 0.046(4) -0.001(3) -0.007(3) -0.009(3)
C9 0.022(3) 0.023(3) 0.048(4) 0.002(3) -0.004(3) -0.002(2)
C10 0.022(3) 0.025(3) 0.048(4) -0.001(3) -0.006(3) -0.001(2)
C11 0.023(3) 0.022(3) 0.040(3) 0.000(3) -0.008(3) -0.005(2)
C12 0.018(3) 0.024(3) 0.055(4) 0.006(3) -0.004(3) 0.000(2)
C13 0.026(3) 0.024(3) 0.046(4) -0.001(3) 0.001(3) -0.003(2)
C14 0.015(3) 0.026(3) 0.050(4) -0.002(3) -0.007(3) 0.002(2)
C15 0.029(3) 0.027(3) 0.054(4) -0.007(3) -0.004(3) -0.007(3)
C16 0.034(4) 0.035(4) 0.081(5) -0.014(3) 0.001(4) -0.004(3)
C17 0.033(3) 0.022(3) 0.070(4) 0.004(3) 0.000(3) 0.001(3)
C18 0.061(5) 0.038(4) 0.084(6) 0.018(4) 0.016(4) 0.004(3)
C19 0.036(4) 0.032(3) 0.051(4) 0.000(3) 0.003(3) -0.007(3)
C20 0.027(3) 0.040(4) 0.065(4) -0.004(3) 0.003(3) -0.006(3)
C21 0.034(4) 0.026(3) 0.063(4) -0.002(3) 0.001(3) -0.005(3)
C22 0.042(4) 0.050(4) 0.056(4) -0.007(3) -0.004(3) -0.005(3)
C23 0.049(4) 0.047(4) 0.062(5) -0.004(4) -0.006(4) 0.006(3)
C24 0.051(4) 0.038(4) 0.071(5) -0.007(4) -0.005(4) -0.001(3)
C25 0.060(5) 0.045(4) 0.063(5) -0.005(4) -0.015(4) -0.005(4)
C26 0.050(4) 0.032(4) 0.059(4) -0.004(3) -0.012(4) -0.001(3)
C27 0.064(5) 0.061(5) 0.077(6) -0.015(4) -0.019(5) 0.013(4)
C28 0.083(6) 0.056(5) 0.097(7) -0.019(5) -0.012(5) 0.014(4)
C29 0.031(4) 0.033(3) 0.070(5) 0.014(3) 0.002(3) 0.001(3)
C30 0.041(4) 0.039(4) 0.065(5) 0.004(4) -0.012(3) -0.002(3)
C31 0.034(4) 0.034(4) 0.057(4) 0.018(3) -0.007(3) -0.001(3)
C32 0.041(4) 0.041(4) 0.072(5) 0.005(4) 0.004(4) -0.002(3)
C33 0.052(5) 0.044(4) 0.071(5) 0.007(4) 0.007(4) 0.000(3)
C34 0.038(4) 0.038(4) 0.059(4) 0.009(3) -0.005(3) -0.001(3)
C35 0.036(4) 0.050(4) 0.073(5) 0.012(4) 0.003(4) -0.012(3)
C36 0.041(4) 0.041(4) 0.069(5) 0.004(3) -0.002(4) -0.003(3)
C37 0.050(4) 0.042(4) 0.082(6) 0.016(4) -0.005(4) -0.003(3)
C38 0.055(5) 0.058(5) 0.135(8) 0.016(5) -0.007(5) -0.020(4)

loop_
_atom_type_symbol
_atom_type_description
_atom_type_scat_dispersion_real
_atom_type_scat_dispersion_imag
_atom_type_scat_source
C C 0.0033 0.0016 'International Tables Vol C Tables 4.2.6.8 and 6.1.1.4'
H H 0.0000 0.0000 'International Tables Vol C Tables 4.2.6.8 and 6.1.1.4'
N N 0.0061 0.0033 'International Tables Vol C Tables 4.2.6.8 and 6.1.1.4'
O O 0.0106 0.0060 'International Tables Vol C Tables 4.2.6.8 and 6.1.1.4'
Cl Cl 0.1484 0.1585 'International Tables Vol C Tables 4.2.6.8 and 6.1.1.4'

loop_
_geom_angle_atom_site_label_1
_geom_angle_atom_site_label_2
_geom_angle_atom_site_label_3
_geom_angle
_geom_angle_site_symmetry_1
_geom_angle_site_symmetry_3
C2 O1 C20 112.9(4) . .
C20 N1 C21 118.4(5) . .
C20 N1 C19 109.6(5) . .
C21 N1 C19 118.3(5) . .
C13 C1 C2 116.6(5) . .
C13 C1 C12 122.6(5) . 2_456
C2 C1 C12 120.8(5) . 2_456
C27 N2 C24 127.6(6) . .
C3 C2 O1 120.5(5) . .
C3 C2 C1 122.6(5) . .
O1 C2 C1 116.9(5) . .
C8 O3 C30 112.7(5) . .
C30 N3 C31 117.7(6) . .
C30 N3 C29 110.0(5) . .
C31 N3 C29 117.8(5) . .
C2 C3 C4 118.6(5) . .
C2 C3 C19 121.8(5) . .
C4 C3 C19 119.6(5) . .
C37 N4 C34 123.0(6) . .
O2 C4 C5 123.6(5) . .
O2 C4 C3 115.5(5) . .
C5 C4 C3 121.0(5) . .
C40 N5 C40 121(2) 2_456 .
C40 N5 C41 108.0(6) 2_456 .
C40 N5 C41 108.5(6) . .
C40 N5 C41 108.5(6) 2_456 2_456
C40 N5 C41 108.0(6) . 2_456
C41 N5 C41 101.8(18) . 2_456
C13 C5 C4 117.9(5) . .
C13 C5 C6 121.5(5) . .
C4 C5 C6 120.6(5) . .
C7 C6 C5 111.8(4) . .
C7 C6 C15 112.8(5) . .
C5 C6 C15 111.9(5) . .
C14 C7 C8 116.6(5) . .
C14 C7 C6 123.1(5) . .
C8 C7 C6 120.3(6) . .
C9 C8 O3 121.2(5) . .
C9 C8 C7 122.1(6) . .
O3 C8 C7 116.7(5) . .
C10 C9 C8 118.8(5) . .
C10 C9 C29 119.8(5) . .
C8 C9 C29 121.5(6) . .
O4 C10 C9 115.7(5) . .
O4 C10 C11 122.9(5) . .
C9 C10 C11 121.4(6) . .
C14 C11 C10 117.1(5) . .
C14 C11 C12 122.2(5) . .
C10 C11 C12 120.7(5) . .
C1 C12 C11 110.7(4) 2_456 .
C1 C12 C17 112.7(4) 2_456 .
C11 C12 C17 111.3(5) . .
C5 C13 C1 123.3(5) . .
C11 C14 C7 123.9(5) . .
C16 C15 C6 112.6(5) . .
C18 C17 C12 112.4(5) . .
N1 C19 C3 110.2(5) . .
N1 C20 O1 113.5(5) . .
C26 C21 C22 118.6(6) . .
C26 C21 N1 123.5(6) . .
C22 C21 N1 117.7(6) . .
C21 C22 C23 121.1(6) . .
C24 C23 C22 119.4(6) . .
C23 C24 C25 119.2(7) . .
C23 C24 N2 122.3(6) . .
C25 C24 N2 118.5(6) . .
C26 C25 C24 120.8(7) . .
C21 C26 C25 120.9(6) . .
O5 C27 N2 122.8(7) . .
O5 C27 C28 119.7(7) . .
N2 C27 C28 117.5(7) . .
N3 C29 C9 110.4(5) . .
N3 C30 O3 113.2(5) . .
C36 C31 C32 118.8(6) . .
C36 C31 N3 122.3(6) . .
C32 C31 N3 118.8(6) . .
C31 C32 C33 120.4(7) . .
C34 C33 C32 120.9(7) . .
C33 C34 C35 118.5(6) . .
C33 C34 N4 120.9(6) . .
C35 C34 N4 120.6(6) . .
C34 C35 C36 121.8(7) . .
C31 C36 C35 119.6(7) . .
O6 C37 N4 122.3(7) . .
O6 C37 C38 121.6(7) . .
N4 C37 C38 116.1(7) . .

loop_
_geom_bond_atom_site_label_1
_geom_bond_atom_site_label_2
_geom_bond_distance
_geom_bond_site_symmetry_2
O1 C2 1.395(6) .
O1 C20 1.455(7) .
N1 C20 1.426(8) .
N1 C21 1.428(8) .
N1 C19 1.455(7) .
C1 C13 1.396(8) .
C1 C2 1.401(8) .
C1 C12 1.526(8) 2_456
O2 C4 1.362(7) .
N2 C27 1.347(9) .
N2 C24 1.415(9) .
C2 C3 1.389(8) .
O3 C8 1.391(7) .
O3 C30 1.458(7) .
N3 C30 1.409(8) .
N3 C31 1.426(8) .
N3 C29 1.474(8) .
C3 C4 1.405(8) .
C3 C19 1.526(8) .
O4 C10 1.383(7) .
N4 C37 1.321(9) .
N4 C34 1.438(8) .
C4 C5 1.400(8) .
O5 C27 1.219(9) .
N5 C40 1.32(2) 2_456
N5 C40 1.32(2) .
N5 C41 1.47(3) .
N5 C41 1.47(3) 2_456
C5 C13 1.393(8) .
C5 C6 1.532(7) .
O6 C37 1.232(8) .
C6 C7 1.514(8) .
C6 C15 1.541(8) .
O7 C39A 1.439(14) .
C7 C14 1.385(8) .
C7 C8 1.408(8) .
C8 C9 1.387(8) .
C9 C10 1.385(8) .
C9 C29 1.512(8) .
C10 C11 1.413(8) .
C11 C14 1.382(8) .
C11 C12 1.526(8) .
C12 C1 1.526(8) 2_456
C12 C17 1.557(7) .
C15 C16 1.517(9) .
C17 C18 1.510(9) .
C21 C26 1.363(9) .
C21 C22 1.392(9) .
C22 C23 1.403(9) .
C23 C24 1.377(10) .
C24 C25 1.389(9) .
C25 C26 1.388(9) .
C27 C28 1.474(10) .
C31 C36 1.382(9) .
C31 C32 1.393(9) .
C32 C33 1.397(9) .
C33 C34 1.370(10) .
C34 C35 1.374(10) .
C35 C36 1.398(9) .
C37 C38 1.496(10) .
